data_2241812
loop_
_publ_author_name
'Bemisderfer, Kayleigh'
'Nazarenko, Alexander Y.'

_publ_section_title
;
 Two forms of (naphthalen-1-yl)boronic acid
;
_journal_coeditor_code HB7602
_journal_issue 9
_journal_name_full 'Acta Crystallographica Section E'
_journal_page_first 1285
_journal_page_last 1289
_journal_paper_doi 10.1107/S2056989016012494
_journal_volume 72
_journal_year 2016
_chemical_formula_iupac 'C10 H9 B O2'
_chemical_formula_moiety 'C10 H9 B O2'
_chemical_formula_sum 'C10 H9 B O2'
_chemical_formula_weight 171.98
_chemical_name_common '1-naphthalene boronic acid'
_chemical_name_systematic
;
(Naphthalen-1-yl)boronic acid
;
_space_group_crystal_system orthorhombic
_space_group_IT_number 33
_space_group_name_Hall 'P 2c -2n'
_space_group_name_H-M_alt 'P n a 21'
_symmetry_space_group_name_Hall 'P 2c -2n'
_symmetry_space_group_name_H-M 'P n a 21'
_atom_sites_solution_hydrogens mixed
_audit_creation_method
;
Olex2 1.2
(compiled 2015.09.30 svn.r3233 for OlexSys, GUI svn.r5103)
;
_cell_angle_alpha 90
_cell_angle_beta 90
_cell_angle_gamma 90
_cell_formula_units_Z 8
_cell_length_a 9.6655(4)
_cell_length_b 6.2286(3)
_cell_length_c 29.1778(13)
_cell_measurement_reflns_used 9127
_cell_measurement_temperature 173(2)
_cell_measurement_theta_max 78.21
_cell_measurement_theta_min 3.03
_cell_volume 1756.58(14)
_computing_cell_refinement
;
SAINT (Bruker, 2013)
;
_computing_data_collection
;
APEX2 (Bruker, 2013)
;
_computing_data_reduction
;
SAINT (Bruker, 2013)
;
_computing_molecular_graphics
;
<i>OLEX2</i> (Dolomanov <i>et al.</i>,  2009) and
<i>CrystalExplorer</i> (Spackman & Jayatilaka, 2009)
;
_computing_publication_material
;
<i>OLEX2</i> (Dolomanov <i>et al.</i>,  2009) and PLATON (Spek,
2009)
;
_computing_structure_refinement
;
SHELXL2014 (Sheldrick, 2015b)
;
_computing_structure_solution
;
SHELXT (Sheldrick, 2015a)
;
_diffrn_ambient_temperature 173.15
_diffrn_measured_fraction_theta_full 1.000
_diffrn_measured_fraction_theta_max 0.998
_diffrn_measurement_device_type 'Bruker PHOTON-100 CMOS'
_diffrn_measurement_method '\f and \w scans'
_diffrn_radiation_type CuK\a
_diffrn_radiation_wavelength 1.54178
_diffrn_reflns_av_R_equivalents 0.0396
_diffrn_reflns_limit_h_max 12
_diffrn_reflns_limit_h_min -12
_diffrn_reflns_limit_k_max 7
_diffrn_reflns_limit_k_min -7
_diffrn_reflns_limit_l_max 36
_diffrn_reflns_limit_l_min -36
_diffrn_reflns_number 52115
_diffrn_reflns_theta_full 67.679
_diffrn_reflns_theta_max 78.663
_diffrn_reflns_theta_min 3.029
_diffrn_standards_number 0
_exptl_absorpt_coefficient_mu 0.708
_exptl_absorpt_correction_T_max 0.9721
_exptl_absorpt_correction_T_min 0.6713
_exptl_absorpt_correction_type multi-scan
_exptl_absorpt_process_details
;
(SADABS; Bruker, 2015)
;
_exptl_crystal_colour colourless
_exptl_crystal_density_diffrn 1.301
_exptl_crystal_description plate
_exptl_crystal_F_000 720
_exptl_crystal_size_max 0.592
_exptl_crystal_size_mid 0.444
_exptl_crystal_size_min 0.136
_refine_diff_density_max 0.216
_refine_diff_density_min -0.153
_refine_ls_abs_structure_details
;
Flack <i>x</i> determined using 1548 quotients
[(<i>I</i>^+^)-(<i>I</i>^-^)]/[(<i>I</i>^+^)+(<i>I</i>^-^)]
(Parsons et al., 2013)
;
_refine_ls_abs_structure_Flack 0.07(6)
_refine_ls_extinction_method none
_refine_ls_goodness_of_fit_ref 1.024
_refine_ls_hydrogen_treatment mixed
_refine_ls_matrix_type full
_refine_ls_number_parameters 253
_refine_ls_number_reflns 3764
_refine_ls_number_restraints 1
_refine_ls_restrained_S_all 1.023
_refine_ls_R_factor_all 0.0386
_refine_ls_R_factor_gt 0.0346
_refine_ls_shift/su_max 0.000
_refine_ls_shift/su_mean 0.000
_refine_ls_structure_factor_coef Fsqd
_refine_ls_weighting_details 'w=1/[\s^2^(Fo^2^)+(0.0563P)^2^+0.2507P] where P=(Fo^2^+2Fc^2^)/3'
_refine_ls_weighting_scheme calc
_refine_ls_wR_factor_gt 0.0912
_refine_ls_wR_factor_ref 0.0944
_reflns_number_gt 3447
_reflns_number_total 3764
_reflns_threshold_expression 'I > 2\s(I)'
_cod_data_source_file hb7602sup1.cif
_cod_data_source_block 1
_cod_database_code 2241812
_shelx_space_group_comment
;
The symmetry employed for this shelxl refinement is uniquely defined
by the following loop, which should always be used as a source of
symmetry information in preference to the above space-group names.
They are only intended as comments.
;
_shelx_estimated_absorpt_t_min 0.679
_shelx_estimated_absorpt_t_max 0.910

loop_
_space_group_symop_operation_xyz
'x, y, z'
'-x, -y, z+1/2'
'x+1/2, -y+1/2, z'
'-x+1/2, y+1/2, z+1/2'

loop_
_atom_site_type_symbol
_atom_site_label
_atom_site_fract_x
_atom_site_fract_y
_atom_site_fract_z
_atom_site_U_iso_or_equiv
_atom_site_adp_type
_atom_site_calc_flag
_atom_site_occupancy
O O3 0.24283(16) 0.3150(3) 0.47433(6) 0.0415(4) Uani d 1
H H3 0.158(4) 0.244(6) 0.4672(11) 0.062 Uiso d 1
O O4 0.48065(16) 0.3548(3) 0.46451(6) 0.0398(4) Uani d 1
H H4 0.467(4) 0.466(6) 0.4831(12) 0.060 Uiso d 1
C C11 0.3612(2) 0.0750(4) 0.41412(9) 0.0367(5) Uani d 1
C C12 0.2783(3) -0.1033(4) 0.42012(11) 0.0472(6) Uani d 1
H H12 0.222(2) -0.1146(6) 0.4475(10) 0.057 Uiso calc 1
C C13 0.2731(3) -0.2707(5) 0.38704(13) 0.0581(8) Uani d 1
H H13 0.220(2) -0.383(5) 0.3918(2) 0.070 Uiso calc 1
C C14 0.3497(3) -0.2587(5) 0.34829(12) 0.0549(8) Uani d 1
H H14 0.3444(4) -0.387(4) 0.3237(8) 0.066 Uiso calc 1
C C15 0.4357(3) -0.0818(4) 0.33976(10) 0.0451(6) Uani d 1
C C16 0.5152(3) -0.0637(6) 0.29893(10) 0.0566(8) Uani d 1
H H16 0.5105(4) -0.182(4) 0.2757(9) 0.068 Uiso calc 1
C C17 0.5970(3) 0.1086(6) 0.29054(10) 0.0555(8) Uani d 1
H H17 0.653(2) 0.1169(6) 0.2611(11) 0.067 Uiso calc 1
C C18 0.6038(3) 0.2752(5) 0.32268(9) 0.0485(7) Uani d 1
H H18 0.666(2) 0.407(5) 0.3163(2) 0.058 Uiso calc 1
C C19 0.5287(2) 0.2649(4) 0.36254(8) 0.0389(5) Uani d 1
H H19 0.5350 0.3799 0.3838 0.047 Uiso calc 1
C C20 0.4422(2) 0.0882(4) 0.37291(8) 0.0358(5) Uani d 1
B B2 0.3611(3) 0.2548(5) 0.45182(10) 0.0352(6) Uani d 1
O O1 0.44946(17) 0.6845(3) 0.52575(6) 0.0410(4) Uani d 1
H H1 0.520(4) 0.747(6) 0.5329(13) 0.061 Uiso d 1
O O2 0.21178(16) 0.6447(3) 0.53618(6) 0.0393(4) Uani d 1
H H2 0.224(4) 0.548(5) 0.5138(12) 0.059 Uiso d 1
C C1 0.3326(2) 0.9282(4) 0.58539(8) 0.0337(5) Uani d 1
C C2 0.4169(2) 1.1032(4) 0.57782(10) 0.0417(6) Uani d 1
H H2A 0.4712 1.1076 0.5507 0.050 Uiso calc 1
C C3 0.4253(3) 1.2758(4) 0.60894(11) 0.0484(7) Uani d 1
H H3A 0.4842 1.3941 0.6025 0.058 Uiso calc 1
C C4 0.3491(3) 1.2734(4) 0.64824(11) 0.0460(6) Uani d 1
H H4A 0.3552 1.3901 0.6691 0.055 Uiso calc 1
C C5 0.2613(2) 1.0981(4) 0.65810(9) 0.0386(5) Uani d 1
C C6 0.1826(3) 1.0920(5) 0.69941(9) 0.0462(6) Uani d 1
H H6 0.1876 1.2092 0.7202 0.055 Uiso calc 1
C C7 0.1010(3) 0.9220(5) 0.70950(9) 0.0482(6) Uani d 1
H H7 0.0499 0.9201 0.7373 0.058 Uiso calc 1
C C8 0.0916(3) 0.7484(5) 0.67893(9) 0.0437(6) Uani d 1
H H8 0.0343 0.6294 0.6862 0.052 Uiso calc 1
C C9 0.1647(2) 0.7492(4) 0.63858(8) 0.0361(5) Uani d 1
H H9 0.1567 0.6308 0.6182 0.043 Uiso calc 1
C C10 0.2520(2) 0.9235(4) 0.62674(8) 0.0328(5) Uani d 1
B B1 0.3317(3) 0.7451(5) 0.54832(9) 0.0347(5) Uani d 1

loop_
_atom_site_aniso_label
_atom_site_aniso_U_11
_atom_site_aniso_U_22
_atom_site_aniso_U_33
_atom_site_aniso_U_12
_atom_site_aniso_U_13
_atom_site_aniso_U_23
O3 0.0220(7) 0.0608(11) 0.0418(9) -0.0033(8) 0.0009(6) -0.0085(8)
O4 0.0227(7) 0.0537(10) 0.0430(10) -0.0004(8) -0.0010(6) -0.0104(8)
C11 0.0239(10) 0.0383(12) 0.0479(13) 0.0028(9) -0.0073(9) -0.0001(11)
C12 0.0329(11) 0.0453(14) 0.0633(17) -0.0010(11) -0.0080(12) 0.0086(12)
C13 0.0457(15) 0.0360(13) 0.093(3) -0.0063(12) -0.0258(16) 0.0035(14)
C14 0.0487(16) 0.0426(14) 0.073(2) 0.0077(12) -0.0200(14) -0.0160(14)
C15 0.0370(12) 0.0442(14) 0.0541(16) 0.0115(10) -0.0158(11) -0.0128(12)
C16 0.0511(16) 0.0719(19) 0.0469(16) 0.0244(15) -0.0136(12) -0.0248(15)
C17 0.0450(15) 0.079(2) 0.0421(15) 0.0145(15) -0.0012(11) -0.0093(14)
C18 0.0381(14) 0.0660(18) 0.0414(14) 0.0042(13) -0.0002(10) -0.0029(12)
C19 0.0309(12) 0.0461(13) 0.0396(12) 0.0038(10) -0.0037(10) -0.0061(10)
C20 0.0270(9) 0.0387(12) 0.0417(13) 0.0079(9) -0.0074(9) -0.0064(10)
B2 0.0231(12) 0.0454(14) 0.0371(13) 0.0006(11) -0.0011(10) 0.0038(11)
O1 0.0234(7) 0.0568(11) 0.0427(10) -0.0046(8) 0.0025(6) -0.0069(8)
O2 0.0212(7) 0.0542(10) 0.0424(9) 0.0002(7) 0.0011(6) -0.0093(8)
C1 0.0242(9) 0.0371(11) 0.0399(12) 0.0030(9) -0.0045(8) 0.0034(10)
C2 0.0284(11) 0.0433(13) 0.0533(15) -0.0009(10) -0.0037(10) 0.0086(11)
C3 0.0369(14) 0.0342(12) 0.0741(19) -0.0046(11) -0.0109(13) 0.0058(12)
C4 0.0382(14) 0.0351(12) 0.0647(18) 0.0031(11) -0.0148(11) -0.0056(12)
C5 0.0313(11) 0.0391(12) 0.0453(14) 0.0080(10) -0.0107(9) -0.0030(10)
C6 0.0454(14) 0.0501(14) 0.0430(14) 0.0113(12) -0.0084(11) -0.0114(11)
C7 0.0440(14) 0.0630(16) 0.0377(13) 0.0078(13) 0.0009(10) -0.0025(12)
C8 0.0379(13) 0.0500(14) 0.0433(13) 0.0023(12) 0.0010(10) 0.0045(10)
C9 0.0303(11) 0.0386(11) 0.0395(12) 0.0016(9) -0.0025(9) -0.0011(9)
C10 0.0248(9) 0.0345(11) 0.0392(12) 0.0050(9) -0.0070(8) 0.0009(9)
B1 0.0228(12) 0.0439(13) 0.0374(13) 0.0014(10) -0.0004(9) 0.0007(11)

loop_
_atom_type_symbol
_atom_type_description
_atom_type_scat_dispersion_real
_atom_type_scat_dispersion_imag
_atom_type_scat_source
C C 0.0181 0.0091 'International Tables Vol C Tables 4.2.6.8 and 6.1.1.4'
H H 0.0000 0.0000 'International Tables Vol C Tables 4.2.6.8 and 6.1.1.4'
B B 0.0090 0.0039 'International Tables Vol C Tables 4.2.6.8 and 6.1.1.4'
O O 0.0492 0.0322 'International Tables Vol C Tables 4.2.6.8 and 6.1.1.4'

loop_
_geom_angle_atom_site_label_1
_geom_angle_atom_site_label_2
_geom_angle_atom_site_label_3
_geom_angle
B2 O3 H3 119(2)
B2 O4 H4 113(2)
C12 C11 C20 117.9(2)
C12 C11 B2 119.0(2)
C20 C11 B2 123.1(2)
C11 C12 H12 119.2
C11 C12 C13 121.6(3)
C13 C12 H12 119.2
C12 C13 H13 119.7
C14 C13 C12 120.5(3)
C14 C13 H13 119.7
C13 C14 H14 119.5
C13 C14 C15 121.0(3)
C15 C14 H14 119.5
C14 C15 C16 122.1(3)
C14 C15 C20 119.1(3)
C16 C15 C20 118.8(3)
C15 C16 H16 119.0
C17 C16 C15 122.0(3)
C17 C16 H16 119.0
C16 C17 H17 120.2
C16 C17 C18 119.6(3)
C18 C17 H17 120.2
C17 C18 H18 119.7
C19 C18 C17 120.5(3)
C19 C18 H18 119.7
C18 C19 H19 119.0
C18 C19 C20 122.0(2)
C20 C19 H19 119.0
C15 C20 C11 119.8(2)
C19 C20 C11 123.0(2)
C19 C20 C15 117.1(2)
O3 B2 C11 122.1(2)
O4 B2 O3 116.9(2)
O4 B2 C11 121.1(2)
B1 O1 H1 116(3)
B1 O2 H2 113(2)
C2 C1 C10 118.1(2)
C2 C1 B1 117.8(2)
C10 C1 B1 124.1(2)
C1 C2 H2A 118.9
C1 C2 C3 122.3(3)
C3 C2 H2A 118.9
C2 C3 H3A 119.9
C4 C3 C2 120.1(2)
C4 C3 H3A 119.9
C3 C4 H4A 119.9
C3 C4 C5 120.3(3)
C5 C4 H4A 119.9
C4 C5 C6 120.9(2)
C4 C5 C10 119.8(2)
C10 C5 C6 119.3(2)
C5 C6 H6 119.5
C7 C6 C5 121.1(2)
C7 C6 H6 119.5
C6 C7 H7 119.9
C6 C7 C8 120.1(3)
C8 C7 H7 119.9
C7 C8 H8 119.7
C9 C8 C7 120.6(3)
C9 C8 H8 119.7
C8 C9 H9 119.4
C8 C9 C10 121.2(2)
C10 C9 H9 119.4
C5 C10 C1 119.3(2)
C9 C10 C1 122.9(2)
C9 C10 C5 117.8(2)
O1 B1 C1 121.8(2)
O2 B1 O1 117.1(2)
O2 B1 C1 121.0(2)

loop_
_geom_bond_atom_site_label_1
_geom_bond_atom_site_label_2
_geom_bond_distance
O3 H3 0.95(4)
O3 B2 1.371(3)
O4 H4 0.89(4)
O4 B2 1.363(3)
C11 C12 1.381(4)
C11 C20 1.438(3)
C11 B2 1.570(4)
C12 H12 0.97(3)
C12 C13 1.422(5)
C13 H13 0.88(4)
C13 C14 1.353(5)
C14 H14 1.07(4)
C14 C15 1.403(4)
C15 C16 1.422(4)
C15 C20 1.435(3)
C16 H16 1.00(4)
C16 C17 1.355(5)
C17 H17 1.02(4)
C17 C18 1.400(4)
C18 H18 1.03(4)
C18 C19 1.373(3)
C19 H19 0.9500
C19 C20 1.415(3)
O1 H1 0.81(4)
O1 B1 1.368(3)
O2 H2 0.90(3)
O2 B1 1.364(3)
C1 C2 1.379(4)
C1 C10 1.436(3)
C1 B1 1.572(4)
C2 H2A 0.9500
C2 C3 1.410(4)
C3 H3A 0.9500
C3 C4 1.363(4)
C4 H4A 0.9500
C4 C5 1.413(4)
C5 C6 1.426(4)
C5 C10 1.424(3)
C6 H6 0.9500
C6 C7 1.353(4)
C7 H7 0.9500
C7 C8 1.405(4)
C8 H8 0.9500
C8 C9 1.373(4)
C9 H9 0.9500
C9 C10 1.417(3)

loop_
_geom_hbond_atom_site_label_D
_geom_hbond_atom_site_label_H
_geom_hbond_atom_site_label_A
_geom_hbond_site_symmetry_A
_geom_hbond_distance_DH
_geom_hbond_distance_HA
_geom_hbond_distance_DA
_geom_hbond_angle_DHA
O1 H1 O2 3_565 0.81(4) 1.98(4) 2.766(2) 165(4)
O2 H2 O3 . 0.90(3) 1.86(3) 2.750(3) 171(3)
O3 H3 O4 3_455 0.96(4) 1.82(4) 2.761(2) 167(3)
O4 H4 O1 . 0.89(4) 1.85(4) 2.739(3) 175(3)
C9 H9 O2 . 0.95 2.45 3.092(3) 124
C19 H19 O4 . 0.95 2.42 3.063(3) 125

loop_
_geom_torsion_atom_site_label_1
_geom_torsion_atom_site_label_2
_geom_torsion_atom_site_label_3
_geom_torsion_atom_site_label_4
_geom_torsion
C11 C12 C13 C14 -0.4(4)
C12 C11 C20 C15 -0.3(3)
C12 C11 C20 C19 178.6(2)
C12 C11 B2 O3 -38.2(3)
C12 C11 B2 O4 140.1(2)
C12 C13 C14 C15 0.0(4)
C13 C14 C15 C16 -178.8(3)
C13 C14 C15 C20 0.2(4)
C14 C15 C16 C17 179.2(3)
C14 C15 C20 C11 0.0(3)
C14 C15 C20 C19 -179.1(2)
C15 C16 C17 C18 -0.3(4)
C16 C15 C20 C11 179.0(2)
C16 C15 C20 C19 0.0(3)
C16 C17 C18 C19 0.2(4)
C17 C18 C19 C20 0.0(4)
C18 C19 C20 C11 -179.1(2)
C18 C19 C20 C15 -0.1(3)
C20 C11 C12 C13 0.5(3)
C20 C11 B2 O3 140.8(2)
C20 C11 B2 O4 -41.0(3)
C20 C15 C16 C17 0.2(4)
B2 C11 C12 C13 179.6(2)
B2 C11 C20 C15 -179.3(2)
B2 C11 C20 C19 -0.3(3)
C1 C2 C3 C4 0.3(4)
C2 C1 C10 C5 0.2(3)
C2 C1 C10 C9 -178.3(2)
C2 C1 B1 O1 37.5(3)
C2 C1 B1 O2 -140.3(2)
C2 C3 C4 C5 0.0(4)
C3 C4 C5 C6 179.0(2)
C3 C4 C5 C10 -0.2(3)
C4 C5 C6 C7 -178.4(2)
C4 C5 C10 C1 0.1(3)
C4 C5 C10 C9 178.7(2)
C5 C6 C7 C8 -0.5(4)
C6 C5 C10 C1 -179.2(2)
C6 C5 C10 C9 -0.6(3)
C6 C7 C8 C9 -0.1(4)
C7 C8 C9 C10 0.4(4)
C8 C9 C10 C1 178.5(2)
C8 C9 C10 C5 0.0(3)
C10 C1 C2 C3 -0.4(3)
C10 C1 B1 O1 -142.0(2)
C10 C1 B1 O2 40.3(3)
C10 C5 C6 C7 0.9(3)
B1 C1 C2 C3 -179.9(2)
B1 C1 C10 C5 179.7(2)
B1 C1 C10 C9 1.2(3)

_cod_database_fobs_code 2241812
